data_2100186
loop_
_publ_author_name
'Platteau, Cyril'
'Lefebvre, Jacques'
'Hemon, Stephanie'
'Baehtz, Carsten'
'Danede, Florence'
'Prevost, Dominique'

_publ_section_title
;
 Structure determination of forms I and II of phenobarbital from X-ray
 powder diffraction
;
_journal_issue 1
_journal_name_full 'Acta Crystallographica Section B'
_journal_page_first 80
_journal_page_last 88
_journal_paper_doi 10.1107/S0108768104031143
_journal_volume 61
_journal_year 2005
_chemical_formula_moiety 'C12 H12 N2 O3'
_chemical_formula_structural '(C3 H2 N2 O3) (C6 H5) (C2 H5)'
_chemical_formula_sum 'C144 H144 N24 O36'
_chemical_formula_weight 2786.83
_chemical_name_common phenobarbital
_chemical_name_systematic ' 5-ethyl-5-phenylbarbituric acid'
_space_group_IT_number 2
_symmetry_cell_setting triclinic
_symmetry_space_group_name_Hall '-P 1'
_symmetry_space_group_name_H-M 'P -1'
_cell_angle_alpha 90.9687(9)
_cell_angle_beta 94.4757(9)
_cell_angle_gamma 88.1533(12)
_cell_formula_units_Z 6
_cell_length_a 10.7313(3)
_cell_length_b 23.5112(7)
_cell_length_c 6.78309(18)
_cell_measurement_temperature 293
_cell_volume 1705.13(8)
_computing_data_collection PEAKOC
_computing_molecular_graphics ORTEP3
_computing_publication_material 'SHELX97 and PARST'
_computing_structure_refinement FULLPROF
_computing_structure_solution FOX
_diffrn_ambient_temperature 293
_diffrn_measured_fraction_theta_full 1.000
_diffrn_measured_fraction_theta_max 1.000
_diffrn_measurement_device_type 'Enraf Nonius FR 590'
_diffrn_radiation_monochromator 'quartz (curved monochromator)'
_diffrn_radiation_type 'Cu K\a'
_diffrn_radiation_wavelength 1.54060
_diffrn_reflns_theta_full 39.97
_refine_ls_number_parameters 204
_refine_ls_number_reflns 4800
_refine_ls_number_restraints 117
_cod_data_source_file lc5012.cif
_cod_data_source_block Phenobarbital_Form_II
_cod_depositor_comments
;
The following automatic conversions were performed:
'_symmetry_cell_setting' value 'Triclinic' changed to 'triclinic'
according to '/home/saulius/struct/CIF-dictionaries/cif_core.dic'
dictionary named 'cif_core.dic' version 2.4.1 from 2010-06-29.

Automatic conversion script
Id: cif_fix_enum 1527 2010-12-29 10:47:43Z saulius 

The following automatic conversions were performed:

'_symmetry_cell_setting' value 'Triclinic' changed to 'triclinic'
according to /home/saulius/struct/CIF-dictionaries/cif_core.dic
dictionary named 'cif_core.dic' version 2.4.1 from 2010-06-29.

Automatic conversion script
Id: cif_fix_values 1715 2011-07-08 13:25:40Z adriana 
;
_cod_database_code 2100186

loop_
_symmetry_equiv_pos_as_xyz
x,y,z
-x,-y,-z

loop_
_atom_site_label
_atom_site_fract_x
_atom_site_fract_y
_atom_site_fract_z
_atom_site_U_iso_or_equiv
_atom_site_adp_type
_atom_site_occupancy
_atom_site_type_symbol
Na1 0.1505(12) 0.4872(4) 0.673(3) 0.007(2) Uiso 1.00000 N
Ca2 0.2453(13) 0.4559(4) 0.768(3) 0.007(2) Uiso 1.00000 C
Na3 0.3407(14) 0.4890(4) 0.844(3) 0.007(2) Uiso 1.00000 N
Ca4 0.3567(12) 0.5456(4) 0.822(4) 0.007(2) Uiso 1.00000 C
Ca5 0.2544(8) 0.5839(4) 0.7249(12) 0.007(2) Uiso 1.00000 C
Ca6 0.1569(13) 0.5437(4) 0.634(3) 0.007(2) Uiso 1.00000 C
Oa2 0.2463(15) 0.4045(4) 0.786(2) 0.007(2) Uiso 1.00000 O
Oa4 0.4541(11) 0.5642(7) 0.895(2) 0.007(2) Uiso 1.00000 O
Oa6 0.0663(11) 0.5673(7) 0.542(2) 0.007(2) Uiso 1.00000 O
Ha1 0.0678(12) 0.4676(4) 0.631(3) 0.007(2) Uiso 1.00000 H
Ha3 0.4097(14) 0.4674(4) 0.929(3) 0.007(2) Uiso 1.00000 H
Ca9 0.2161(17) 0.6255(7) 0.888(3) 0.007(2) Uiso 1.00000 C
Ca10 0.2773(14) 0.6749(6) 0.949(3) 0.007(2) Uiso 1.00000 C
Ca11 0.2216(12) 0.7084(8) 1.090(3) 0.007(2) Uiso 1.00000 C
Ca12 0.1030(12) 0.6992(6) 1.151(3) 0.007(2) Uiso 1.00000 C
Ca13 0.0582(17) 0.6451(5) 1.109(3) 0.007(2) Uiso 1.00000 C
Ca14 0.1099(15) 0.6087(7) 0.973(3) 0.007(2) Uiso 1.00000 C
Ha10 0.3584(14) 0.6867(6) 0.898(3) 0.007(2) Uiso 1.00000 H
Ha11 0.2683(12) 0.7411(8) 1.156(3) 0.007(2) Uiso 1.00000 H
Ha12 0.0498(12) 0.7294(6) 1.215(3) 0.007(2) Uiso 1.00000 H
Ha13 -0.0101(17) 0.6295(5) 1.185(3) 0.007(2) Uiso 1.00000 H
Ha14 0.0707(15) 0.5717(7) 0.928(3) 0.007(2) Uiso 1.00000 H
Ca7 0.3200(18) 0.6127(5) 0.5581(19) 0.007(2) Uiso 1.00000 C
Ca8 0.3648(17) 0.5715(8) 0.404(2) 0.007(2) Uiso 1.00000 C
Ha7a 0.3921(18) 0.6350(5) 0.6208(19) 0.007(2) Uiso 1.00000 H
Ha7b 0.2576(18) 0.6406(5) 0.4908(19) 0.007(2) Uiso 1.00000 H
Ha8a 0.3219(17) 0.5341(8) 0.412(2) 0.007(2) Uiso 1.00000 H
Ha8b 0.4582(17) 0.5663(8) 0.433(2) 0.007(2) Uiso 1.00000 H
Ha8c 0.3447(17) 0.5893(8) 0.270(2) 0.007(2) Uiso 1.00000 H
Nb1 0.3322(10) 0.0097(6) 0.387(3) 0.020(3) Uiso 1.00000 N
Cb2 0.2113(11) 0.0309(7) 0.372(3) 0.020(3) Uiso 1.00000 C
Nb3 0.1369(14) 0.0125(6) 0.209(2) 0.020(3) Uiso 1.00000 N
Cb4 0.1682(15) -0.0369(6) 0.112(3) 0.020(3) Uiso 1.00000 C
Cb5 0.2764(8) -0.0754(4) 0.1982(12) 0.020(3) Uiso 1.00000 C
Cb6 0.3770(9) -0.0398(7) 0.309(4) 0.020(3) Uiso 1.00000 C
Ob2 0.1765(14) 0.0766(5) 0.440(2) 0.020(3) Uiso 1.00000 O
Ob4 0.0942(13) -0.0589(8) -0.010(2) 0.020(3) Uiso 1.00000 O
Ob6 0.4860(9) -0.0579(8) 0.331(3) 0.020(3) Uiso 1.00000 O
Hb1 0.3965(10) 0.0339(6) 0.469(3) 0.020(3) Uiso 1.00000 H
Hb3 0.0577(14) 0.0357(6) 0.160(2) 0.020(3) Uiso 1.00000 H
Cb9 0.2248(12) -0.1184(7) 0.339(3) 0.020(3) Uiso 1.00000 C
Cb10 0.1113(12) -0.1196(7) 0.426(3) 0.020(3) Uiso 1.00000 C
Cb11 0.0808(11) -0.1635(7) 0.548(3) 0.020(3) Uiso 1.00000 C
Cb12 0.1779(10) -0.2002(8) 0.620(3) 0.020(3) Uiso 1.00000 C
Cb13 0.2923(12) -0.1994(9) 0.536(3) 0.020(3) Uiso 1.00000 C
Cb14 0.3131(14) -0.1620(7) 0.387(3) 0.020(3) Uiso 1.00000 C
Hb10 0.0477(12) -0.0877(7) 0.398(3) 0.020(3) Uiso 1.00000 H
Hb11 -0.0067(11) -0.1686(7) 0.589(3) 0.020(3) Uiso 1.00000 H
Hb12 0.1678(10) -0.2273(8) 0.731(3) 0.020(3) Uiso 1.00000 H
Hb13 0.3616(12) -0.2272(9) 0.583(3) 0.020(3) Uiso 1.00000 H
Hb14 0.3918(14) -0.1646(7) 0.314(3) 0.020(3) Uiso 1.00000 H
Cb7 0.3337(19) -0.1064(5) 0.0228(18) 0.020(3) Uiso 1.00000 C
Cb8 0.380(2) -0.0698(8) -0.140(2) 0.020(3) Uiso 1.00000 C
Hb7a 0.2672(19) -0.1313(5) -0.0427(18) 0.020(3) Uiso 1.00000 H
Hb7b 0.4043(19) -0.1319(5) 0.0803(18) 0.020(3) Uiso 1.00000 H
Hb8a 0.308(2) -0.0577(8) -0.236(2) 0.020(3) Uiso 1.00000 H
Hb8b 0.442(2) -0.0951(8) -0.209(2) 0.020(3) Uiso 1.00000 H
Hb8c 0.422(2) -0.0357(8) -0.076(2) 0.020(3) Uiso 1.00000 H
Nc1 0.1507(14) 0.3514(4) 0.372(3) 0.049(3) Uiso 1.00000 N
Cc2 0.2420(15) 0.3817(6) 0.289(5) 0.049(3) Uiso 1.00000 C
Nc3 0.3500(14) 0.3539(5) 0.238(3) 0.049(3) Uiso 1.00000 N
Cc4 0.3843(12) 0.2979(5) 0.275(4) 0.049(3) Uiso 1.00000 C
Cc5 0.2830(8) 0.2635(4) 0.3613(12) 0.049(3) Uiso 1.00000 C
Cc6 0.1599(16) 0.2940(5) 0.413(4) 0.049(3) Uiso 1.00000 C
Oc2 0.2118(16) 0.4300(5) 0.239(3) 0.049(3) Uiso 1.00000 O
Oc4 0.4841(12) 0.2738(8) 0.248(3) 0.049(3) Uiso 1.00000 O
Oc6 0.0820(14) 0.2719(8) 0.506(2) 0.049(3) Uiso 1.00000 O
Hc1 0.0684(14) 0.3728(4) 0.399(3) 0.049(3) Uiso 1.00000 H
Hc3 0.4104(14) 0.3768(5) 0.163(3) 0.049(3) Uiso 1.00000 H
Cc9 0.2487(13) 0.2152(8) 0.211(3) 0.049(3) Uiso 1.00000 C
Cc10 0.3283(16) 0.1715(8) 0.151(3) 0.049(3) Uiso 1.00000 C
Cc11 0.2952(12) 0.1362(9) -0.009(3) 0.049(3) Uiso 1.00000 C
Cc12 0.1763(11) 0.1380(9) -0.113(3) 0.049(3) Uiso 1.00000 C
Cc13 0.0992(14) 0.1810(9) -0.040(3) 0.049(3) Uiso 1.00000 C
Cc14 0.1331(14) 0.2217(9) 0.105(3) 0.049(3) Uiso 1.00000 C
Hc10 0.4173(16) 0.1692(8) 0.211(3) 0.049(3) Uiso 1.00000 H
Hc11 0.3549(12) 0.1039(9) -0.040(3) 0.049(3) Uiso 1.00000 H
Hc12 0.1529(11) 0.1149(9) -0.236(3) 0.049(3) Uiso 1.00000 H
Hc13 0.0064(14) 0.1782(9) -0.075(3) 0.049(3) Uiso 1.00000 H
Hc14 0.0830(14) 0.2587(9) 0.113(3) 0.049(3) Uiso 1.00000 H
Cc7 0.329(2) 0.2325(5) 0.5555(17) 0.049(3) Uiso 1.00000 C
Cc8 0.386(2) 0.2699(9) 0.724(3) 0.049(3) Uiso 1.00000 C
Hc7a 0.392(2) 0.2020(5) 0.5234(17) 0.049(3) Uiso 1.00000 H
Hc7b 0.254(2) 0.2132(5) 0.6027(17) 0.049(3) Uiso 1.00000 H
Hc8a 0.466(2) 0.2501(9) 0.779(3) 0.049(3) Uiso 1.00000 H
Hc8b 0.324(2) 0.2738(9) 0.827(3) 0.049(3) Uiso 1.00000 H
Hc8c 0.404(2) 0.3083(9) 0.669(3) 0.049(3) Uiso 1.00000 H

loop_
_atom_type_symbol
_atom_type_scat_dispersion_real
_atom_type_scat_dispersion_imag
_atom_type_scat_source
n 0.02900 0.01800 International_Tables_for_Crystallography_Vol.C(1991)_Tables_6.1.1.4_and_6.1.1.5
c 0.01700 0.00900 International_Tables_for_Crystallography_Vol.C(1991)_Tables_6.1.1.4_and_6.1.1.5
o 0.04700 0.03200 International_Tables_for_Crystallography_Vol.C(1991)_Tables_6.1.1.4_and_6.1.1.5
h 0.00000 0.00000 International_Tables_for_Crystallography_Vol.C(1991)_Tables_6.1.1.4_and_6.1.1.5

loop_
_geom_angle_atom_site_label_1
_geom_angle_atom_site_label_2
_geom_angle_atom_site_label_3
_geom_angle
_geom_angle_publ_flag
Ca2 Na1 Ca6 123.8(10) yes
Ca2 Na1 Ha1 119 no
Ca6 Na1 Ha1 118 no
Na1 Ca2 Na3 112.3(14) yes
Na1 Ca2 Oa2 124.7(10) yes
Na3 Ca2 Oa2 123.0(10) yes
Ca2 Na3 Ca4 129.4(10) yes
Ca2 Na3 Ha3 114 no
Ca4 Na3 Ha3 116 no
Na3 Ca4 Ca5 121.5(9) yes
Na3 Ca4 Oa4 116.6(12) yes
Ca5 Ca4 Oa4 121.9(13) yes
Ca4 Ca5 Ca6 105.1(9) yes
Ca4 Ca5 Ca7 103.4(9) yes
Ca4 Ca5 Ca9 105.5(9) yes
Ca6 Ca5 Ca7 109.6(9) yes
Ca6 Ca5 Ca9 118.1(10) yes
Ca7 Ca5 Ca9 113.5(10) yes
Na1 Ca6 Ca5 126.1(9) yes
Na1 Ca6 Oa6 118.1(12) yes
Ca5 Ca6 Oa6 114.7(13) yes
Ca5 Ca7 Ca8 113.9(11) yes
Ca5 Ca7 Ha7a 108 no
Ca5 Ca7 Ha7b 108 no
Ca8 Ca7 Ha7a 110 no
Ca8 Ca7 Ha7b 108 no
Ha7a Ca7 Ha7b 108 no
Ca7 Ca8 Ha8a 110 no
Ca7 Ca8 Ha8b 106 no
Ca7 Ca8 Ha8c 108 no
Ha8a Ca8 Ha8b 111 no
Ha8a Ca8 Ha8c 111 no
Ha8b Ca8 Ha8c 111 no
Ca5 Ca9 Ca10 126.1(15) yes
Ca5 Ca9 Ca14 112.0(15) yes
Ca10 Ca9 Ca14 121.9(16) yes
Ca9 Ca10 Ca11 116.4(15) yes
Ca9 Ca10 Ha10 124 no
Ca11 Ca10 Ha10 120 no
Ca10 Ca11 Ca12 123.6(14) yes
Ca10 Ca11 Ha11 120 no
Ca12 Ca11 Ha11 117 no
Ca11 Ca12 Ca13 115.0(13) yes
Ca11 Ca12 Ha12 124 no
Ca13 Ca12 Ha12 121 no
Ca12 Ca13 Ca14 122.2(13) yes
Ca12 Ca13 Ha13 121 no
Ca14 Ca13 Ha13 117 no
Ca9 Ca14 Ca13 118.1(16) yes
Ca9 Ca14 Ha14 119 no
Ca13 Ca14 Ha14 122 no
Cb2 Nb1 Cb6 127.7(12) yes
Cbi2 Nb1 Hb1 116 no
Cbi6 Nb1 Hb1 116 no
Nb1 Cb2 Nb3 115.8(13) yes
Nb1 Cb2 Ob2 125.1(14) yes
Nb3 Ci2 Ob2 113.6(16) yes
Cb2 Nb3 Cb4 120.0(14) yes
Cb2 Nb3 Hb3 120 no
Cb4 Nb3 Hb3 120 no
Nb3 Cb4 Cb5 119.9(12) yes
Nb3 Cb4 Ob4 121.0(15) yes
Cb5 Cb4 Ob4 116.4(14) yes
Cb4 Cb5 Cb6 110.6(9) yes
Cb4 Cb5 Cb7 107.2(10) yes
Cb4 Cb5 Cb9 109.0(10) yes
Cb6 Cb5 Cb7 108.8(10) yes
Cb6 Cb5 Cb9 110.4(9) yes
Cb7 Cb5 Cb9 110.9(10) yes
Nb1 Cb6 Cb5 113.8(13) yes
Nb1 Cb6 Ob6 125.5(12) yes
Cb5 Cb6 Ob6 120.6(10) yes
Cb5 Cb7 Cb8 110.9(14) yes
Cb5 Cb7 Hb7a 107 no
Cb5 Cb7 Hb7b 107 no
Cb8 Cb7 Hb7a 107 no
Cb8 Cb7 Hb7b 110 no
Hb7a Cb7 Hb7b 108 no
Cb7 Cb8 Hb8a 110 no
Cb7 Cb8 Hb8b 105 no
Cb7 Cb8 Hb8c 108 no
Hb8a Cb8 Hb8b 111 no
Hb8a Cb8 Hb8c 111 no
Hb8b Cb8 Hb8c 111 no
Cb5 Cb9 Cb10 131.7(13) yes
Cb5 Cb9 Cb14 110.9(14) yes
Cb10 Cb9 Cb14 117.4(13) yes
Cb9 Cb10 Cb11 123.1(14) yes
Cb9 Cb10 Hb10 119 no
Cb11 Cb10 Hb10 118 no
Cb10 Cb11 Cb12 117.2(16) yes
Cb10 Cb11 Hb11 123 no
Cb12 Cb11 Hb11 120 no
Cb11 Cb12 Cb13 119.1(11) yes
Cb11 Cb12 Hb12 122 no
Cb13 Cb12 Hb12 119 no
Cb2 Cb13 Cb14 121.7(14) yes
Cb12 Cb13 Hb13 119 no
Cb14 Cb13 Hb13 119 no
Cb9 Cb14 Cb13 119.3(16) yes
Cb9 Cb14 Hb14 119 no
Cb13 Cb14 Hb14 122 no
Cc2 Nc1 Cc6 124.7(12) yes
Cc2 Nc1 Hc1 118 no
Cc6 Nc1 Hc1 118 no
Nc1 Cc2 Nc3 119.6(15) yes
Nc1 Cc2 Oc2 115.9(13) yes
Nc3 Cc2 Oc2 123.5(14) yes
Cc2 Nc3 Cc4 126.5(12) yes
Cc2 Nc3 Hc3 117 no
Cc4 Nc3 Hc3 117 no
Nc3 Cc4 Cc5 114.3(10) yes
Nc3 Cc4 Oc4 127.6(13) yes
Cc5 Cc4 Oc4 118.1(12) yes
Cc4 Cc5 Cc6 119.2(10) yes
Cc4 Cc5 Cc7 113.8(10) yes
Cc4 Cc5 Cc9 107.0(9) yes
Cc6 Cc5 Cc7 103.4(11) yes
Cc6 Cc5 Cc9 107.6(10) yes
Cc7 Cc5 Cc9 104.9(10) yes
Nc1 Cc6 Cc5 115.3(10) yes
Nc1 Cc6 Oc6 120.6(14) yes
Cc5 Cc6 Oc6 123.5(16) yes
Cc5 Cc7 Cc8 116.2(10) yes
Cc5 Cc7 Hc7a 108 no
Cc5 Cc7 Hc7b 107 no
Cc8 Cc7 Hc7a 108 no
Cc8 Cc7 Hc7b 109 no
Hc7a Cc7 Hc7b 108 no
Cc7 Cc8 Hc8a 108 no
Cc7 Cc8 Hc8b 107 no
Cc7 Cc8 Hc8c 109 no
Hc8a Cc8 Hci8b 111 no
Hc8a Cc8 Hci8c 111 no
Hc8b Cc8 Hc8c 111 no
Cc5 Cc9 Cc10 126.4(16) yes
Cc5 Cc9 Cc14 115.5(15) yes
Cc10 Cc9 Cc14 117.3(15) yes
Cc9 Cc10 Cc11 121.8(18) yes
Cc9 Cc10 Hc10 119 no
Cc11 Cc10 Hc10 118 no
Cc10 Cc11 Cc12 123.6(15) yes
Cc10 Cc11 Hc11 118 no
Cc12 Cc11 Hc11 118 no
Cc11 Cc12 Cc13 111.6(13) yes
Cc11 Cc12 Hc12 125 no
Cc13 Cc12 Hc12 123 no
Cc12 Cc13 Cc14 126.7(19) yes
Cc12 Cc13 Hc13 117 no
Cc14 Cc13 Hc13 115 no
Cc9 Cc14 Cc13 118.2(17) yes
Cc9 Cc14 Hc14 120 no
Cc13 Cc14 Hc14 120 no

loop_
_geom_bond_atom_site_label_1
_geom_bond_atom_site_label_2
_geom_bond_site_symmetry_1
_geom_bond_site_symmetry_2
_geom_bond_distance
_geom_bond_publ_flag
Na1 Ca2 . . 1.36(2) yes
Na1 Ca6 . . 1.364(14) yes
Na1 Ha1 . . 1.03 no
Ca2 Na3 . . 1.370(19) yes
Ca2 Oa2 . . 1.217(13) yes
Na3 Ca4 . . 1.357(14) yes
Na3 Ha3 . . 1.03 no
Ca4 Cai5 . . 1.516(16) yes
Ca4 Oa4 . . 1.211(19) yes
Ca5 Ca6 . . 1.519(15) yes
Ca5 Ca7 . . 1.554(18) yes
Ca5 Ca9 . . 1.54(2) yes
Ca6 Oa6 . . 1.234(19) yes
Ca7 Ca8 . . 1.51(2) yes
Ca7 Ha7a . . 1.01 no
Ca7 Ha7b . . 1.01 no
Ca8 Ha8a . . 1.01 no
Ca8 Ha8b . . 1.01 no
Ca8 Ha8c . . 1.01 no
Ca9 Ca10 . . 1.39(2) yes
Ca9 Ca14 . . 1.39(3) yes
Ca10 Ca11 . . 1.39(2) yes
Ca10 Ha10 . . 1.01 no
Ca11 Ca12 . . 1.39(2) yes
Ca11 Ha11 . . 1.01 no
Ca12 Ca13 . . 1.393(19) yes
Ca12 Ha12 . . 1.01 no
Ca13 Ca14 . . 1.39(2) yes
Ca13 Ha13 . . 1.01 no
Ca14 Ha14 . . 1.01 no
Nb1 Cb2 . . 1.372(17) yes
Nb1 Cb6 . . 1.36(2) yes
Nb1 Hb1 . . 1.03 no
Cb2 Nb3 . . 1.38(2) yes
Cbi2 Ob2 . . 1.22(2) yes
Nbi3 Cb4 . . 1.37(2) yes
Nb3 Hb3 . . 1.03 no
Cb4 Cb5 . . 1.533(17) yes
Cb4 Ob4 . . 1.22(2) yes
Cb5 Cb6 . . 1.529(18) yes
Cb5 Cb7 . . 1.542(17) yes
Cb5 Cb9 . . 1.55(2) yes
Cb6 Ob6 . . 1.230(15) yes
Cb7 Cb8 . . 1.54(2) yes
Cb7 Hb7a . . 1.01 no
Cb7 Hb7b . . 1.01 no
Cb8 Hb8a . . 1.01 no
Cb8 Hb8b . . 1.01 no
Cb8 Hb8c . . 1.01 no
Cb9 Cb10 . . 1.39(2) yes
Cb9 Cb4 . . 1.40(2) yes
Cb10 Cb11 . . 1.40(3) yes
Cb10 Hb10 . . 1.01 no
Cb11 Cb12 . . 1.39(2) yes
Cb11 Hb11 . . 1.01 no
Cb12 Cb13 . . 1.39(2) yes
Cb12 Hb12 . . 1.01 no
Cb13 Cb14 . . 1.39(3) yes
Cb13 Hb13 . . 1.01 no
Cb14 Hb14 . . 1.01 no
Nc1 Cc2 . . 1.39(3) yes
Nc1 Cc6 . . 1.381(17) yes
Nc1 Hc1 . . 1.03 no
Cc2 Nc3 . . 1.38(2) yes
Cc2 Oc2 . . 1.217(19) yes
Nc3 Cc4 . . 1.375(17) yes
Nc3 Hc3 . . 1.03 no
Cc4 Cc5 . . 1.53(2) yes
Cc4 Oc4 . . 1.22(2) yes
Cc5 Cc6 . . 1.54(2) yes
Cc5 Cc7 . . 1.554(15) yes
Cc5 Cc9 . . 1.55(2) yes
Cc6 Oc6 . . 1.22(3) yes
Cc7 Cc8 . . 1.53(2) yes
Cc7 Hc7a . . 1.01 no
Cc7 Hc7b . . 1.01 no
Cc8 Hc8a . . 1.01 no
Cc8 Hc8b . . 1.01 no
Cc8 Hc8c . . 1.01 no
Cc9 Cc10 . . 1.39(3) yes
Cc9 Cc14 . . 1.39(2) yes
Cc10 Cc11 . . 1.38(3) yes
Cc10 Hc10 . . 1.01 no
Cc11 Cc12 . . 1.41(2) yes
Cc11 Hc11 . . 1.01 no
Cc12 Cc13 . . 1.40(3) yes
Cc12 Hc12 . . 1.01 no
Cc13 Cc14 . . 1.40(3) yes
Cc13 Hc13 . . 1.01 no
Cc14 Hc14 . . 1.01 no

loop_
_geom_contact_atom_site_label_1
_geom_contact_atom_site_label_2
_geom_contact_distance
_geom_contact_site_symmetry_2
_geom_contact_publ_flag
Oa6 Ca13 3.48(2) 1_554 yes
Ob2 Cb10 3.41(2) 2_556 yes
Ob2 Cb11 3.39(2) 2_556 yes
Ob4 Ob4 3.38(2) 2_555 yes
Nc1 Oa2 3.16(2) . yes
Cc2 Oa2 3.40(3) . yes
Cc2 Oa2 3.47(3) 1_554 yes
Nc3 Oa2 3.40(3) 1_554 yes
Oc2 Na1 3.32(2) . yes
Oc2 Ca2 3.31(3) 1_554 yes
Oc2 Na3 3.44(2) 1_554 yes
Oc2 Oa2 3.17(2) 1_554 yes
Oc2 Oa6 3.43(2) 2_566 yes
Oc4 Ca10 3.25(2) 2_666 yes
Oc6 Ca12 3.22(2) 2_567 yes
Cc8 Oa2 3.49(2) . yes
Cc14 Ca12 3.47(2) 2_566 yes
Oc4 Cb13 3.20(2) 2_656 yes
Oc6 Cb11 3.14(2) 2_556 yes
Oc6 Cb12 3.35(2) 2_556 yes
Cc12 Ob2 3.34(3) 1_554 yes

loop_
_geom_hbond_atom_site_label_D
_geom_hbond_atom_site_label_H
_geom_hbond_atom_site_label_A
_geom_hbond_site_symmetry_A
_geom_hbond_distance_DH
_geom_hbond_distance_HA
_geom_hbond_distance_DA
_geom_hbond_angle_DHA
_geom_hbond_publ_flag
Na1 Ha1 Oa6 2_566 1.03 1.979(19) 2.964(19) 159.2(13) yes
Na3 Ha3 Oa4 2_667 1.03 1.95(2) 2.98(2) 172.6(15) yes
Nb1 Hb1 Ob6 2_656 1.03 1.87(2) 2.87(2) 161.8(14) yes
Nb3 Hb3 Ob4 2_555 1.03 1.92(2) 2.92(2) 161.6(16) yes
Nc1 Hc1 Oa6 2_566 1.03 2.041(19) 3.049(19) 165.5(13) yes
Nc3 Hc3 Oa4 2_666 1.03 2.10(2) 3.09(2) 160.3(14) yes

loop_
_geom_torsion_atom_site_label_1
_geom_torsion_atom_site_label_2
_geom_torsion_atom_site_label_3
_geom_torsion_atom_site_label_4
_geom_torsion
_geom_torsion_publ_flag
Ca6 Na1 Ca2 Na3 8(2) yes
Ca6 Na1 Ca2 Oa2 -172.1(17) yes
Ca2 Na1 Ca6 Ca5 -14(2) yes
Ca2 Na1 Ca6 Oa6 178.2(16) yes
Na1 Ca2 Na3 Ca4 -6(3) yes
Oa2 Ca2 Na3 Ca4 174.5(17) yes
Ca2 Na3 Ca4 Ca5 8(3) yes
Ca2 Na3 Ca4 Oa4 -175.5(17) yes
Na3 Ca4 Ca5 Ca6 -10.4(18) yes
Na3 Ca4 Ca5 Ca7 115.2(16) yes
Na3 Ca4 Ca5 Ca9 -125.4(15) yes
Oa4 Ca4 Ca5 Ca6 173.7(16) yes
Oa4 Ca4 Ca5 Ca7 -60.7(19) yes
Oa4 Ca4 Ca5 Ca9 58.8(18) yes
Ca4 Ca5 Ca6 Na1 13.8(18) yes
Ca4 Ca5 Ca6 Oa6 -178.3(14) yes
Ca7 Cai5 Ca6 Na1 -103.5(17) yes
Ca7 Ca5 Ca6 Oa6 64.3(17) yes
Ca9 Ca5 Ca6 Na1 -124.4(15) yes
Ca9 Ca5 Ca6 Oa6 -67.8(16) yes
Ca4 Ca5 Ca7 Ca8 62.7(14) yes
Ca6 Ca5 Ca7 Ca8 -49.0(15) yes
Ca9 Ca5 Ca7 Ca8 176.5(13) yes
Ca4 Ca5 Ca9 Ca10 81.9(19) yes
Ca4 Ca5 Ca9 Ca14 -98.0(15) yes
Ca6 Ca5 Ca9 Ca10 -161.0(16) yes
Ca6 Ca5 Ca9 Ca14 19.1(19) yes
Ca7 Ca5 Ca9 Ca10 -31(2) yes
Ca7 Ca5 Ca9 Ca14 149.4(13) yes
Ca5 Ca9 Ca10 Ca11 175.8(15) yes
Ca14 Ca9 Ca10 Ca11 -4(3) yes
Ci5 Ci9 Ci14 Ca13 -174.2(14) yes
Ca10 Ca9 Ca14 Ca13 6(3) yes
Ca9 Ca10 Ca11 Ca12 -9(3) yes
Ca10 Ca11 Ca12 Ca13 19(2) yes
Ca11 Ca12 Ca13 Ca14 -17(2) yes
Ca12 Ca13 Ca14 Ca9 5(3) yes
Cb6 Nb1 Cb2 Nb3 -25(3) yes
Cb6 Nb1 Cb2 Ob2 -177.7(18) yes
Cb2 Nb1 Cb6 Cb5 -2(3) yes
Cb2 Nb1 Cb6 Ob6 -177.9(18) yes
Nb1 Cb2 Nb3 Cb4 22(2) yes
Ob2 Cb2 Nb3 Cb4 177.0(15) yes
Cb2 Nb3 Cb4 Cb5 7(2) yes
Cb2 Nb3 Cb4 Ob4 167.6(16) yes
Nb3 Cb4 Cb5 Cb6 -32.1(18) yes
Nb3 Cb4 Cb5 Cb7 89.4(16) yes
Nb3 Cb4 Cb5 Cb9 -150.5(14) yes
Ob4 Cb4 Cb5 Cb6 166.6(15) yes
Ob4 Cb4 Cb5 Cb7 -71.9(17) yes
Ob4 Cb4 Cb5 Cb9 48.2(17) yes
Cb4 Cb5 Cb6 Nb1 28.4(18) yes
Cb4 Cb5 Cb6 Ob6 -155.2(16) yes
Cb7 Cb5 Cb6 Nb1 -92.3(16) yes
Cb7 Cb5 Cb6 Ob6 84.1(19) yes
Cb9 Cb5 Cb6 Nb1 145.8(14) yes
Cb9 Cb5 Cb6 Ob6 -38(2) yes
Cb4 Cb5 Cb7 Cb8 56.5(16) yes
Cb6 Cb5 Cb7 Cb8 -63.1(16) yes
Cb9 Cb5 Cb7 Cb8 175.3(13) yes
Cb4 Cb5 Cb9 Cb10 -15(2) yes
Cb4 Cb5 Cb9 Cb14 166.7(13) yes
Cb6 Cb5 Cb9 Cb10 106(2) yes
Cb6 Cb5 Cb9 Cb14 -71.6(16) yes
Cb7 Cb5 Cb9 Cb10 -132.9(18) yes
Cb7 Cb5 Cb9 Cb14 49.0(16) yes
Cb5 Cb9 Cb10 Cb11 178.8(16) yes
Cb14 Cb9 Cb10 Cb11 -3(3) yes
Cb5 Cb9 Cb14 Cb13 169.4(14) yes
Cb10 Cb9 Cb14 Cb13 -9(3) yes
Cb9 Cb10 Cb11 Cb12 14(3) yes
Cb10 Cb11 Cb12 Cb13 -13(2) yes
Cb11 Cb12 Cb13 Cb14 2(3) yes
Cb12 Cb13 Cb14 Cb9 10(3) yes
Cc6 Nc1 Cc2 Nc3 1(3) yes
Cc6 Nc1 Cc2 Oc2 170.4(19) yes
Cc2 Nc1 Cc6 Cc5 1(3) yes
Cc2 Nc1 Cc6 Oc6 172(2) yes
Nc1 Cc2 Nc3 Cc4 -5(3) yes
Oc2 Cc2 Nc3 Cc4 -174(2) yes
Cc2 Nc3 Cc4 Cc5 7(3) yes
Cc2 Nc3 Cc4 Oc4 -172(2) yes
Nc3 Cc4 Cc5 Cc6 -4.0(10) yes
Nc3 Cc4 Cc5 Cc7 118.0(16) yes
Nc3 Cc4 Cc5 Cc9 -126.6(15) yes
Oc4 Cc4 Cc5 Cc6 175.0(17) yes
Oc4 Cc4 Cc5 Cc7 -63(2) yes
Oc4 Cc4 Cc5 Cc9 53(2) yes
Cc4 Cc5 Cc6 Nc1 1(2) yes
Cc4 Cc5 Cc6 Oc6 -169.9(18) yes
Cc7 Cc5 Cc6 Nc1 -121.0(17) yes
Cc7 Cc5 Cc6 Oc6 68(2) yes
Cc9 Cc5 Cc6 Nc1 128.4(16) yes
Cc9 Cc5 Cc6 Oc6 -42(2) yes
Cc4 Cc5 Cc7 Cc8 55.1(18) yes
Cc6 Cc5 Cc7 Cc8 -75.7(16) yes
Cc9 Cc5 Cc7 Cc8 171.7(14) yes
Cc4 Cc5 Cc9 Cc10 62(2) yes
Cc4 Cc5 Cc9 Cc14 -107.2(17) yes
Cc6 Cc5 Cc9 Cc10 -168.4(18) yes
Cc6 Cc5 Cc9 Cc14 22(2) yes
Cc7 Cc5 Cc9 Cc10 -59(2) yes
Cc7 Cc5 Cc9 Cc14 131.6(16) yes
Cc5 Cc9 Cc10 Cc11 -168.8(16) yes
Cc14 Cc9 Cc10 Cc11 1(3) yes
Cc5 Cc9 Cc14 Cc13 177.0(15) yes
Cc10 Cc9 Cc14 Cc13 6(3) yes
Cc9 Cc10 Cc11 Cc12 -6(3) yes
Cc10 Cc11 Cc12 Cc13 2(3) yes
Cc11 Cc12 Cc13 Cc14 5(3) yes
Cc12 Cc13 Cc14 Cc9 -10(3) yes

loop_
_cod_related_entry_id
_cod_related_entry_database
_cod_related_entry_code
1 ChemSpider 4599
